data_4507139
loop_
_publ_author_name
'Schreiber, Dominique F.'
'O&#x2019;Connor, Crystal'
'Grave, Christian'
'Ortin, Yannick'
'M\"uller-Bunz, Helge'
'Phillips, Andrew D.'

_publ_section_title
;
 Application of \b-Diketiminato Arene-Substituted Ru(II) Complexes in
 Highly Efficient H2Dehydrocoupling of Amine Boranes
;
_journal_issue 12
_journal_name_full 'ACS Catalysis'
_journal_page_first 2505
_journal_paper_doi 10.1021/cs300499d
_journal_volume 2
_journal_year 2012
_chemical_formula_moiety 'C33 H43 N2 Ru, C F3 O3 S, C H Cl3'
_chemical_formula_sum 'C35 H44 Cl3 F3 N2 O3 Ru S'
_chemical_formula_weight 837.20
_chemical_name_systematic
; 
 ? 
;
_space_group_IT_number 14
_symmetry_cell_setting monoclinic
_symmetry_space_group_name_Hall '-P 2ybc'
_symmetry_space_group_name_H-M 'P 1 21/c 1'
_atom_sites_solution_hydrogens geom
_atom_sites_solution_primary direct
_atom_sites_solution_secondary difmap
_audit_creation_method SHELXL-97
_cell_angle_alpha 90.00
_cell_angle_beta 106.164(3)
_cell_angle_gamma 90.00
_cell_formula_units_Z 4
_cell_length_a 13.3963(4)
_cell_length_b 12.4531(3)
_cell_length_c 23.0725(6)
_cell_measurement_reflns_used 17950
_cell_measurement_temperature 100(2)
_cell_measurement_theta_max 29.5730
_cell_measurement_theta_min 3.3918
_cell_volume 3696.92(18)
_computing_cell_refinement
; 
CrysAlisPro, Oxford Diffraction Ltd., 
Version 1.171.34.36 (release 02-08-2010 CrysAlis171 .NET) 
(compiled Aug  2 2010,13:00:58) 
;
_computing_data_collection
; 
CrysAlisPro, Oxford Diffraction Ltd., 
Version 1.171.34.36 (release 02-08-2010 CrysAlis171 .NET) 
(compiled Aug  2 2010,13:00:58) 
;
_computing_data_reduction
; 
CrysAlisPro, Oxford Diffraction Ltd., 
Version 1.171.34.36 (release 02-08-2010 CrysAlis171 .NET) 
(compiled Aug  2 2010,13:00:58) 
;
_computing_molecular_graphics 'Diamond 3.2 (Brandenburg, K., Crystal Impact GbR, 2009)'
_computing_publication_material 'WINGX (Farrugia, 1999)'
_computing_structure_refinement 'SHELXL-97 (Sheldrick, 2008)'
_computing_structure_solution 'SHELXS-97 (Sheldrick, 2008)'
_diffrn_ambient_temperature 100(2)
_diffrn_detector_area_resol_mean 10.3196
_diffrn_measured_fraction_theta_full 0.994
_diffrn_measured_fraction_theta_max 0.884
_diffrn_measurement_device_type 'SuperNova, Dual, Cu at zero, Atlas'
_diffrn_measurement_method '\w scans'
_diffrn_radiation_monochromator mirror
_diffrn_radiation_source 'SuperNova (Mo) X-ray Source'
_diffrn_radiation_type MoK\a
_diffrn_radiation_wavelength 0.71073
_diffrn_reflns_av_R_equivalents 0.0310
_diffrn_reflns_av_sigmaI/netI 0.0296
_diffrn_reflns_limit_h_max 17
_diffrn_reflns_limit_h_min -18
_diffrn_reflns_limit_k_max 17
_diffrn_reflns_limit_k_min -16
_diffrn_reflns_limit_l_max 30
_diffrn_reflns_limit_l_min -31
_diffrn_reflns_number 36308
_diffrn_reflns_theta_full 27.00
_diffrn_reflns_theta_max 29.64
_diffrn_reflns_theta_min 3.40
_exptl_absorpt_coefficient_mu 0.750
_exptl_absorpt_correction_T_max 0.926
_exptl_absorpt_correction_T_min 0.892
_exptl_absorpt_correction_type analytical
_exptl_absorpt_process_details
; 
CrysAlisPro, Oxford Diffraction Ltd., 
Version 1.171.34.36 (release 02-08-2010 CrysAlis171 .NET) 
(compiled Aug  2 2010,13:00:58) 
Analytical numeric absorption correction using a multifaceted crystal
model based on expressions derived by R.C. Clark & J.S. Reid.
(Clark, R. C. & Reid, J. S. (1995). Acta Cryst. A51, 887-897)
;
_exptl_crystal_colour black
_exptl_crystal_density_diffrn 1.504
_exptl_crystal_density_method 'not measured'
_exptl_crystal_description block
_exptl_crystal_F_000 1720
_exptl_crystal_size_max 0.2615
_exptl_crystal_size_mid 0.1677
_exptl_crystal_size_min 0.1335
_refine_diff_density_max 0.447
_refine_diff_density_min -0.482
_refine_diff_density_rms 0.068
_refine_ls_extinction_method none
_refine_ls_goodness_of_fit_ref 1.044
_refine_ls_hydrogen_treatment constr
_refine_ls_matrix_type full
_refine_ls_number_parameters 445
_refine_ls_number_reflns 9243
_refine_ls_number_restraints 0
_refine_ls_restrained_S_all 1.044
_refine_ls_R_factor_all 0.0349
_refine_ls_R_factor_gt 0.0270
_refine_ls_shift/su_max 0.001
_refine_ls_shift/su_mean 0.000
_refine_ls_structure_factor_coef Fsqd
_refine_ls_weighting_details 'calc w=1/[\s^2^(Fo^2^)+(0.0243P)^2^+2.4456P] where P=(Fo^2^+2Fc^2^)/3'
_refine_ls_weighting_scheme calc
_refine_ls_wR_factor_gt 0.0603
_refine_ls_wR_factor_ref 0.0653
_reflns_number_gt 7990
_reflns_number_total 9243
_reflns_threshold_expression I>2\s(I)
_cod_data_source_file cs300499d_si_001.cif
_cod_data_source_block adp632
_cod_original_cell_volume 3696.92(17)
_cod_original_sg_symbol_H-M 'P 21/c'
_cod_database_code 4507139

loop_
_symmetry_equiv_pos_as_xyz
'x, y, z'
'-x, y+1/2, -z+1/2'
'-x, -y, -z'
'x, -y-1/2, z-1/2'

loop_
_atom_site_label
_atom_site_type_symbol
_atom_site_fract_x
_atom_site_fract_y
_atom_site_fract_z
_atom_site_U_iso_or_equiv
_atom_site_adp_type
_atom_site_occupancy
_atom_site_symmetry_multiplicity
_atom_site_calc_flag
_atom_site_refinement_flags
Ru Ru 0.290482(9) 0.122666(10) 0.187120(5) 0.01009(4) Uani 1 1 d .
C1 C 0.42567(12) 0.11744(14) 0.31442(7) 0.0141(3) Uani 1 1 d .
C2 C 0.42610(13) 0.21261(15) 0.34669(7) 0.0182(3) Uani 1 1 d .
C7 C 0.43000(15) 0.32119(15) 0.31849(8) 0.0244(4) Uani 1 1 d .
H7A H 0.5015 0.3368 0.3181 0.037 Uiso 1 1 calc R
H7B H 0.4064 0.3763 0.3420 0.037 Uiso 1 1 calc R
H7C H 0.3847 0.3211 0.2770 0.037 Uiso 1 1 calc R
C3 C 0.42550(13) 0.20406(17) 0.40708(8) 0.0236(4) Uani 1 1 d .
H3 H 0.4249 0.2674 0.4299 0.028 Uiso 1 1 calc R
C4 C 0.42572(14) 0.10463(18) 0.43401(8) 0.0272(4) Uani 1 1 d .
H4 H 0.4237 0.1003 0.4748 0.033 Uiso 1 1 calc R
C5 C 0.42886(13) 0.01180(17) 0.40180(8) 0.0233(4) Uani 1 1 d .
H5 H 0.4302 -0.0560 0.4209 0.028 Uiso 1 1 calc R
C6 C 0.43010(12) 0.01616(14) 0.34139(7) 0.0169(3) Uani 1 1 d .
C8 C 0.43744(14) -0.08533(15) 0.30747(8) 0.0216(4) Uani 1 1 d .
H8A H 0.3970 -0.0772 0.2652 0.032 Uiso 1 1 calc R
H8B H 0.4098 -0.1455 0.3256 0.032 Uiso 1 1 calc R
H8C H 0.5103 -0.0994 0.3095 0.032 Uiso 1 1 calc R
N1 N 0.42767(10) 0.12319(11) 0.25194(6) 0.0121(3) Uani 1 1 d .
C9 C 0.52489(12) 0.12509(13) 0.24563(7) 0.0140(3) Uani 1 1 d .
C10 C 0.61849(13) 0.12484(16) 0.30072(8) 0.0217(4) Uani 1 1 d .
H10A H 0.6144 0.1864 0.3264 0.033 Uiso 1 1 calc R
H10B H 0.6822 0.1298 0.2879 0.033 Uiso 1 1 calc R
H10C H 0.6193 0.0582 0.3234 0.033 Uiso 1 1 calc R
C11 C 0.54600(13) 0.12789(13) 0.19002(7) 0.0149(3) Uani 1 1 d .
H11 H 0.6173 0.1291 0.1909 0.018 Uiso 1 1 calc R
C12 C 0.47465(13) 0.12914(13) 0.13340(7) 0.0142(3) Uani 1 1 d .
C13 C 0.52021(14) 0.13400(16) 0.08001(8) 0.0226(4) Uani 1 1 d .
H13A H 0.5022 0.0683 0.0560 0.034 Uiso 1 1 calc R
H13B H 0.5960 0.1406 0.0947 0.034 Uiso 1 1 calc R
H13C H 0.4918 0.1963 0.0549 0.034 Uiso 1 1 calc R
N2 N 0.37100(10) 0.12680(11) 0.12476(6) 0.0119(3) Uani 1 1 d .
C14 C 0.31255(12) 0.13045(13) 0.06187(7) 0.0134(3) Uani 1 1 d .
C15 C 0.28899(13) 0.03454(14) 0.02943(7) 0.0176(3) Uani 1 1 d .
C20 C 0.32427(16) -0.07289(15) 0.05826(9) 0.0256(4) Uani 1 1 d .
H20A H 0.3987 -0.0821 0.0627 0.038 Uiso 1 1 calc R
H20B H 0.2853 -0.1304 0.0327 0.038 Uiso 1 1 calc R
H20C H 0.3117 -0.0760 0.0981 0.038 Uiso 1 1 calc R
C16 C 0.23347(14) 0.04053(16) -0.03160(8) 0.0234(4) Uani 1 1 d .
H16 H 0.2155 -0.0236 -0.0544 0.028 Uiso 1 1 calc R
C17 C 0.20447(15) 0.13879(17) -0.05917(8) 0.0244(4) Uani 1 1 d .
H17 H 0.1659 0.1416 -0.1005 0.029 Uiso 1 1 calc R
C18 C 0.23155(14) 0.23308(16) -0.02671(7) 0.0210(4) Uani 1 1 d .
H18 H 0.2124 0.3002 -0.0462 0.025 Uiso 1 1 calc R
C19 C 0.28671(13) 0.23057(14) 0.03429(7) 0.0162(3) Uani 1 1 d .
C21 C 0.31971(14) 0.33310(14) 0.06893(8) 0.0205(4) Uani 1 1 d .
H21A H 0.3933 0.3466 0.0728 0.031 Uiso 1 1 calc R
H21B H 0.3093 0.3265 0.1092 0.031 Uiso 1 1 calc R
H21C H 0.2779 0.3929 0.0474 0.031 Uiso 1 1 calc R
C22 C 0.17556(12) 0.18343(14) 0.23848(7) 0.0154(3) Uani 1 1 d .
C23 C 0.17941(12) 0.07122(13) 0.24350(7) 0.0131(3) Uani 1 1 d .
C24 C 0.17015(12) 0.00700(14) 0.19084(7) 0.0154(3) Uani 1 1 d .
C25 C 0.13091(12) 0.05589(15) 0.13254(7) 0.0185(4) Uani 1 1 d .
C26 C 0.12597(12) 0.16821(16) 0.12756(8) 0.0200(4) Uani 1 1 d .
C27 C 0.16116(13) 0.23306(14) 0.18056(8) 0.0188(4) Uani 1 1 d .
C28 C 0.17730(14) 0.25243(15) 0.29233(8) 0.0220(4) Uani 1 1 d .
H28A H 0.1064 0.2606 0.2958 0.033 Uiso 1 1 calc R
H28B H 0.2057 0.3232 0.2873 0.033 Uiso 1 1 calc R
H28C H 0.2209 0.2184 0.3290 0.033 Uiso 1 1 calc R
C29 C 0.18558(13) 0.01804(15) 0.30319(7) 0.0194(4) Uani 1 1 d .
H29A H 0.2221 0.0655 0.3362 0.029 Uiso 1 1 calc R
H29B H 0.2235 -0.0499 0.3059 0.029 Uiso 1 1 calc R
H29C H 0.1152 0.0041 0.3062 0.029 Uiso 1 1 calc R
C30 C 0.17855(15) -0.11371(14) 0.19579(9) 0.0234(4) Uani 1 1 d .
H30A H 0.2259 -0.1333 0.2350 0.035 Uiso 1 1 calc R
H30B H 0.2055 -0.1418 0.1634 0.035 Uiso 1 1 calc R
H30C H 0.1097 -0.1444 0.1922 0.035 Uiso 1 1 calc R
C31 C 0.08621(15) -0.01367(19) 0.07793(8) 0.0312(5) Uani 1 1 d .
H31A H 0.0102 -0.0135 0.0683 0.047 Uiso 1 1 calc R
H31B H 0.1120 -0.0873 0.0865 0.047 Uiso 1 1 calc R
H31C H 0.1074 0.0146 0.0435 0.047 Uiso 1 1 calc R
C32 C 0.07552(15) 0.2188(2) 0.06694(9) 0.0382(6) Uani 1 1 d .
H32A H 0.0000 0.2213 0.0603 0.057 Uiso 1 1 calc R
H32B H 0.0917 0.1761 0.0350 0.057 Uiso 1 1 calc R
H32C H 0.1021 0.2920 0.0662 0.057 Uiso 1 1 calc R
C33 C 0.16031(16) 0.35410(15) 0.17649(10) 0.0291(4) Uani 1 1 d .
H33A H 0.1666 0.3759 0.1369 0.044 Uiso 1 1 calc R
H33B H 0.2188 0.3833 0.2081 0.044 Uiso 1 1 calc R
H33C H 0.0949 0.3817 0.1818 0.044 Uiso 1 1 calc R
O1 O 0.75284(10) 0.25264(10) 0.16733(6) 0.0257(3) Uani 1 1 d .
O2 O 0.94120(10) 0.27232(11) 0.19744(6) 0.0268(3) Uani 1 1 d .
O3 O 0.85405(12) 0.18437(11) 0.10280(6) 0.0305(3) Uani 1 1 d .
S S 0.85181(3) 0.21404(3) 0.162983(19) 0.01707(9) Uani 1 1 d .
C34 C 0.86298(14) 0.08449(15) 0.20141(8) 0.0222(4) Uani 1 1 d .
F1 F 0.77889(8) 0.02325(9) 0.17893(5) 0.0276(2) Uani 1 1 d .
F2 F 0.87233(12) 0.09711(11) 0.26003(5) 0.0466(3) Uani 1 1 d .
F3 F 0.94451(9) 0.02784(10) 0.19616(7) 0.0405(3) Uani 1 1 d .
C35 C 0.81881(15) 0.14198(16) 0.50067(9) 0.0267(4) Uani 1 1 d .
H35 H 0.8350 0.2084 0.5259 0.032 Uiso 1 1 calc R
Cl1 Cl 0.68297(4) 0.12522(4) 0.47710(2) 0.03107(11) Uani 1 1 d .
Cl2 Cl 0.86683(5) 0.15840(6) 0.43745(3) 0.04423(14) Uani 1 1 d .
Cl3 Cl 0.88020(5) 0.03248(5) 0.54443(3) 0.05007(16) Uani 1 1 d .

loop_
_atom_site_aniso_label
_atom_site_aniso_U_11
_atom_site_aniso_U_22
_atom_site_aniso_U_33
_atom_site_aniso_U_23
_atom_site_aniso_U_13
_atom_site_aniso_U_12
Ru 0.00746(7) 0.01366(7) 0.00906(6) 0.00097(5) 0.00214(5) 0.00041(5)
C1 0.0079(7) 0.0240(9) 0.0098(7) 0.0005(6) 0.0015(6) 0.0016(6)
C2 0.0110(8) 0.0267(9) 0.0159(8) -0.0041(7) 0.0018(6) -0.0002(7)
C7 0.0230(10) 0.0234(9) 0.0263(9) -0.0065(8) 0.0061(8) -0.0029(8)
C3 0.0147(8) 0.0406(11) 0.0146(8) -0.0085(8) 0.0026(7) 0.0034(8)
C4 0.0167(9) 0.0538(13) 0.0111(7) 0.0028(8) 0.0037(7) 0.0075(9)
C5 0.0134(8) 0.0380(11) 0.0185(8) 0.0110(8) 0.0042(7) 0.0068(8)
C6 0.0094(8) 0.0253(9) 0.0152(7) 0.0051(7) 0.0021(6) 0.0027(7)
C8 0.0199(9) 0.0218(9) 0.0225(8) 0.0059(7) 0.0051(7) 0.0033(7)
N1 0.0109(6) 0.0155(7) 0.0095(6) 0.0003(5) 0.0022(5) 0.0002(5)
C9 0.0088(7) 0.0179(8) 0.0142(7) 0.0009(6) 0.0010(6) -0.0006(6)
C10 0.0112(8) 0.0369(11) 0.0158(8) 0.0000(8) 0.0016(6) -0.0006(7)
C11 0.0085(7) 0.0205(8) 0.0162(7) -0.0006(7) 0.0038(6) -0.0001(6)
C12 0.0128(8) 0.0165(8) 0.0148(7) -0.0002(6) 0.0063(6) 0.0003(6)
C13 0.0159(9) 0.0384(11) 0.0155(8) -0.0007(8) 0.0076(7) -0.0021(8)
N2 0.0108(6) 0.0151(7) 0.0101(6) 0.0000(5) 0.0030(5) -0.0011(5)
C14 0.0093(7) 0.0209(8) 0.0105(7) -0.0009(6) 0.0037(6) -0.0023(6)
C15 0.0165(8) 0.0207(9) 0.0174(8) -0.0036(7) 0.0076(7) -0.0040(7)
C20 0.0302(11) 0.0187(9) 0.0280(9) -0.0058(8) 0.0084(8) 0.0003(8)
C16 0.0242(10) 0.0314(10) 0.0161(8) -0.0094(8) 0.0078(7) -0.0104(8)
C17 0.0216(9) 0.0410(11) 0.0098(7) 0.0010(7) 0.0029(7) -0.0098(8)
C18 0.0178(9) 0.0294(10) 0.0154(8) 0.0073(7) 0.0040(7) -0.0023(7)
C19 0.0125(8) 0.0227(9) 0.0142(7) 0.0012(7) 0.0050(6) -0.0040(7)
C21 0.0229(9) 0.0185(8) 0.0196(8) 0.0027(7) 0.0054(7) -0.0042(7)
C22 0.0086(7) 0.0210(8) 0.0174(8) -0.0009(7) 0.0049(6) 0.0003(6)
C23 0.0073(7) 0.0198(8) 0.0122(7) 0.0006(6) 0.0028(6) -0.0019(6)
C24 0.0092(7) 0.0212(8) 0.0158(7) -0.0018(7) 0.0037(6) -0.0037(6)
C25 0.0083(8) 0.0338(10) 0.0129(7) -0.0026(7) 0.0024(6) -0.0029(7)
C26 0.0069(8) 0.0372(10) 0.0163(8) 0.0094(7) 0.0040(6) 0.0051(7)
C27 0.0116(8) 0.0223(9) 0.0252(9) 0.0076(7) 0.0093(7) 0.0055(7)
C28 0.0193(9) 0.0230(9) 0.0258(9) -0.0060(8) 0.0097(7) 0.0009(7)
C29 0.0159(8) 0.0287(10) 0.0145(7) 0.0044(7) 0.0059(7) -0.0011(7)
C30 0.0250(10) 0.0200(9) 0.0267(9) -0.0051(7) 0.0097(8) -0.0063(7)
C31 0.0198(10) 0.0547(14) 0.0173(8) -0.0111(9) 0.0020(7) -0.0115(9)
C32 0.0159(10) 0.0742(17) 0.0247(10) 0.0262(11) 0.0060(8) 0.0116(10)
C33 0.0258(10) 0.0232(10) 0.0439(12) 0.0122(9) 0.0191(9) 0.0098(8)
O1 0.0139(6) 0.0198(6) 0.0435(8) -0.0059(6) 0.0080(6) 0.0009(5)
O2 0.0148(6) 0.0251(7) 0.0394(8) -0.0057(6) 0.0057(6) -0.0050(5)
O3 0.0470(9) 0.0242(7) 0.0251(7) -0.0026(6) 0.0177(6) -0.0069(6)
S 0.0143(2) 0.0154(2) 0.0223(2) -0.00240(16) 0.00624(16) -0.00146(15)
C34 0.0168(9) 0.0226(9) 0.0279(9) 0.0015(8) 0.0072(7) 0.0002(7)
F1 0.0188(5) 0.0197(5) 0.0457(7) 0.0023(5) 0.0112(5) -0.0029(4)
F2 0.0649(10) 0.0476(8) 0.0250(6) 0.0080(6) 0.0087(6) -0.0081(7)
F3 0.0182(6) 0.0283(6) 0.0768(9) 0.0116(6) 0.0159(6) 0.0091(5)
C35 0.0271(10) 0.0234(9) 0.0263(9) 0.0001(8) 0.0020(8) -0.0038(8)
Cl1 0.0255(2) 0.0272(2) 0.0384(3) -0.0026(2) 0.0055(2) -0.00504(19)
Cl2 0.0364(3) 0.0613(4) 0.0371(3) 0.0025(3) 0.0137(2) -0.0012(3)
Cl3 0.0447(3) 0.0348(3) 0.0543(4) 0.0160(3) -0.0132(3) -0.0045(3)

loop_
_atom_type_symbol
_atom_type_description
_atom_type_scat_dispersion_real
_atom_type_scat_dispersion_imag
_atom_type_scat_source
C C 0.0033 0.0016 'International Tables Vol C Tables 4.2.6.8 and 6.1.1.4'
H H 0.0000 0.0000 'International Tables Vol C Tables 4.2.6.8 and 6.1.1.4'
N N 0.0061 0.0033 'International Tables Vol C Tables 4.2.6.8 and 6.1.1.4'
O O 0.0106 0.0060 'International Tables Vol C Tables 4.2.6.8 and 6.1.1.4'
F F 0.0171 0.0103 'International Tables Vol C Tables 4.2.6.8 and 6.1.1.4'
S S 0.1246 0.1234 'International Tables Vol C Tables 4.2.6.8 and 6.1.1.4'
Cl Cl 0.1484 0.1585 'International Tables Vol C Tables 4.2.6.8 and 6.1.1.4'
Ru Ru -1.2594 0.8363 'International Tables Vol C Tables 4.2.6.8 and 6.1.1.4'

loop_
_geom_angle_atom_site_label_1
_geom_angle_atom_site_label_2
_geom_angle_atom_site_label_3
_geom_angle
N1 Ru N2 88.35(5)
N1 Ru C24 120.18(6)
N2 Ru C24 126.19(6)
N1 Ru C27 126.14(6)
N2 Ru C27 120.26(6)
C24 Ru C27 80.66(7)
N1 Ru C25 156.41(6)
N2 Ru C25 102.51(5)
C24 Ru C25 37.13(6)
C27 Ru C25 66.01(7)
N1 Ru C22 102.55(5)
N2 Ru C22 156.46(6)
C24 Ru C22 65.91(6)
C27 Ru C22 37.07(6)
C25 Ru C22 75.57(6)
N1 Ru C26 162.92(6)
N2 Ru C26 100.31(5)
C24 Ru C26 66.05(6)
C27 Ru C26 36.91(7)
C25 Ru C26 35.27(7)
C22 Ru C26 64.28(6)
N1 Ru C23 100.30(5)
N2 Ru C23 162.95(6)
C24 Ru C23 36.88(6)
C27 Ru C23 65.98(6)
C25 Ru C23 64.32(5)
C22 Ru C23 35.18(6)
C26 Ru C23 75.41(6)
C2 C1 C6 122.23(15)
C2 C1 N1 119.24(15)
C6 C1 N1 118.40(14)
C1 C2 C3 117.72(17)
C1 C2 C7 121.71(15)
C3 C2 C7 120.55(17)
C2 C7 H7A 109.5
C2 C7 H7B 109.5
H7A C7 H7B 109.5
C2 C7 H7C 109.5
H7A C7 H7C 109.5
H7B C7 H7C 109.5
C4 C3 C2 120.97(18)
C4 C3 H3 119.5
C2 C3 H3 119.5
C5 C4 C3 120.23(16)
C5 C4 H4 119.9
C3 C4 H4 119.9
C4 C5 C6 120.93(18)
C4 C5 H5 119.5
C6 C5 H5 119.5
C5 C6 C1 117.82(17)
C5 C6 C8 120.42(16)
C1 C6 C8 121.76(14)
C6 C8 H8A 109.5
C6 C8 H8B 109.5
H8A C8 H8B 109.5
C6 C8 H8C 109.5
H8A C8 H8C 109.5
H8B C8 H8C 109.5
C9 N1 C1 113.15(13)
C9 N1 Ru 128.75(10)
C1 N1 Ru 118.07(10)
N1 C9 C11 123.40(15)
N1 C9 C10 120.44(14)
C11 C9 C10 116.15(14)
C9 C10 H10A 109.5
C9 C10 H10B 109.5
H10A C10 H10B 109.5
C9 C10 H10C 109.5
H10A C10 H10C 109.5
H10B C10 H10C 109.5
C12 C11 C9 127.30(15)
C12 C11 H11 116.3
C9 C11 H11 116.3
N2 C12 C11 123.40(14)
N2 C12 C13 120.71(14)
C11 C12 C13 115.89(14)
C12 C13 H13A 109.5
C12 C13 H13B 109.5
H13A C13 H13B 109.5
C12 C13 H13C 109.5
H13A C13 H13C 109.5
H13B C13 H13C 109.5
C12 N2 C14 113.32(12)
C12 N2 Ru 128.79(11)
C14 N2 Ru 117.87(10)
C15 C14 C19 121.83(15)
C15 C14 N2 119.29(15)
C19 C14 N2 118.76(14)
C14 C15 C16 118.08(16)
C14 C15 C20 121.64(15)
C16 C15 C20 120.26(16)
C15 C20 H20A 109.5
C15 C20 H20B 109.5
H20A C20 H20B 109.5
C15 C20 H20C 109.5
H20A C20 H20C 109.5
H20B C20 H20C 109.5
C17 C16 C15 120.81(17)
C17 C16 H16 119.6
C15 C16 H16 119.6
C16 C17 C18 120.21(16)
C16 C17 H17 119.9
C18 C17 H17 119.9
C17 C18 C19 120.76(17)
C17 C18 H18 119.6
C19 C18 H18 119.6
C18 C19 C14 118.24(16)
C18 C19 C21 120.72(16)
C14 C19 C21 121.02(14)
C19 C21 H21A 109.5
C19 C21 H21B 109.5
H21A C21 H21B 109.5
C19 C21 H21C 109.5
H21A C21 H21C 109.5
H21B C21 H21C 109.5
C23 C22 C27 119.89(15)
C23 C22 C28 120.59(15)
C27 C22 C28 119.32(16)
C23 C22 Ru 72.67(9)
C27 C22 Ru 66.46(9)
C28 C22 Ru 138.51(12)
C22 C23 C24 119.63(14)
C22 C23 C29 120.27(14)
C24 C23 C29 119.96(15)
C22 C23 Ru 72.14(9)
C24 C23 Ru 66.18(8)
C29 C23 Ru 138.69(11)
C23 C24 C25 118.75(15)
C23 C24 C30 120.35(15)
C25 C24 C30 119.56(15)
C23 C24 Ru 76.94(9)
C25 C24 Ru 76.41(10)
C30 C24 Ru 128.34(12)
C26 C25 C24 119.72(15)
C26 C25 C31 120.34(16)
C24 C25 C31 119.70(17)
C26 C25 Ru 72.64(10)
C24 C25 Ru 66.46(9)
C31 C25 Ru 138.85(12)
C25 C26 C27 119.71(15)
C25 C26 C32 119.35(18)
C27 C26 C32 120.76(18)
C25 C26 Ru 72.09(10)
C27 C26 Ru 66.37(9)
C32 C26 Ru 139.17(12)
C26 C27 C22 118.64(16)
C26 C27 C33 121.00(16)
C22 C27 C33 118.96(16)
C26 C27 Ru 76.72(10)
C22 C27 Ru 76.47(9)
C33 C27 Ru 128.67(12)
C22 C28 H28A 109.5
C22 C28 H28B 109.5
H28A C28 H28B 109.5
C22 C28 H28C 109.5
H28A C28 H28C 109.5
H28B C28 H28C 109.5
C23 C29 H29A 109.5
C23 C29 H29B 109.5
H29A C29 H29B 109.5
C23 C29 H29C 109.5
H29A C29 H29C 109.5
H29B C29 H29C 109.5
C24 C30 H30A 109.5
C24 C30 H30B 109.5
H30A C30 H30B 109.5
C24 C30 H30C 109.5
H30A C30 H30C 109.5
H30B C30 H30C 109.5
C25 C31 H31A 109.5
C25 C31 H31B 109.5
H31A C31 H31B 109.5
C25 C31 H31C 109.5
H31A C31 H31C 109.5
H31B C31 H31C 109.5
C26 C32 H32A 109.5
C26 C32 H32B 109.5
H32A C32 H32B 109.5
C26 C32 H32C 109.5
H32A C32 H32C 109.5
H32B C32 H32C 109.5
C27 C33 H33A 109.5
C27 C33 H33B 109.5
H33A C33 H33B 109.5
C27 C33 H33C 109.5
H33A C33 H33C 109.5
H33B C33 H33C 109.5
O2 S O1 115.77(8)
O2 S O3 115.08(8)
O1 S O3 114.72(9)
O2 S C34 103.57(8)
O1 S C34 102.34(8)
O3 S C34 102.69(8)
F2 C34 F3 107.85(16)
F2 C34 F1 106.94(15)
F3 C34 F1 106.59(15)
F2 C34 S 111.12(13)
F3 C34 S 112.44(12)
F1 C34 S 111.62(13)
Cl3 C35 Cl1 111.30(11)
Cl3 C35 Cl2 110.19(11)
Cl1 C35 Cl2 110.01(11)
Cl3 C35 H35 108.4
Cl1 C35 H35 108.4
Cl2 C35 H35 108.4

loop_
_geom_bond_atom_site_label_1
_geom_bond_atom_site_label_2
_geom_bond_distance
Ru N1 2.0209(13)
Ru N2 2.0249(12)
Ru C24 2.1812(16)
Ru C27 2.1836(16)
Ru C25 2.3126(16)
Ru C22 2.3158(15)
Ru C26 2.3196(16)
Ru C23 2.3226(15)
C1 C2 1.399(2)
C1 C6 1.400(2)
C1 N1 1.4510(19)
C2 C3 1.400(2)
C2 C7 1.508(3)
C7 H7A 0.9800
C7 H7B 0.9800
C7 H7C 0.9800
C3 C4 1.385(3)
C3 H3 0.9500
C4 C5 1.381(3)
C4 H4 0.9500
C5 C6 1.399(2)
C5 H5 0.9500
C6 C8 1.504(3)
C8 H8A 0.9800
C8 H8B 0.9800
C8 H8C 0.9800
N1 C9 1.350(2)
C9 C11 1.389(2)
C9 C10 1.517(2)
C10 H10A 0.9800
C10 H10B 0.9800
C10 H10C 0.9800
C11 C12 1.388(2)
C11 H11 0.9500
C12 N2 1.347(2)
C12 C13 1.521(2)
C13 H13A 0.9800
C13 H13B 0.9800
C13 H13C 0.9800
N2 C14 1.4450(19)
C14 C15 1.398(2)
C14 C19 1.399(2)
C15 C16 1.399(2)
C15 C20 1.510(3)
C20 H20A 0.9800
C20 H20B 0.9800
C20 H20C 0.9800
C16 C17 1.384(3)
C16 H16 0.9500
C17 C18 1.386(3)
C17 H17 0.9500
C18 C19 1.396(2)
C18 H18 0.9500
C19 C21 1.506(2)
C21 H21A 0.9800
C21 H21B 0.9800
C21 H21C 0.9800
C22 C23 1.402(2)
C22 C27 1.436(2)
C22 C28 1.505(2)
C23 C24 1.431(2)
C23 C29 1.510(2)
C24 C25 1.436(2)
C24 C30 1.509(2)
C25 C26 1.404(3)
C25 C31 1.509(2)
C26 C27 1.431(3)
C26 C32 1.511(2)
C27 C33 1.510(3)
C28 H28A 0.9800
C28 H28B 0.9800
C28 H28C 0.9800
C29 H29A 0.9800
C29 H29B 0.9800
C29 H29C 0.9800
C30 H30A 0.9800
C30 H30B 0.9800
C30 H30C 0.9800
C31 H31A 0.9800
C31 H31B 0.9800
C31 H31C 0.9800
C32 H32A 0.9800
C32 H32B 0.9800
C32 H32C 0.9800
C33 H33A 0.9800
C33 H33B 0.9800
C33 H33C 0.9800
O1 S 1.4397(13)
O2 S 1.4363(13)
O3 S 1.4453(13)
S C34 1.8268(19)
C34 F2 1.332(2)
C34 F3 1.334(2)
C34 F1 1.340(2)
C35 Cl3 1.759(2)
C35 Cl1 1.761(2)
C35 Cl2 1.762(2)
C35 H35 1.0000

loop_
_geom_torsion_atom_site_label_1
_geom_torsion_atom_site_label_2
_geom_torsion_atom_site_label_3
_geom_torsion_atom_site_label_4
_geom_torsion
C6 C1 C2 C3 -3.4(2)
N1 C1 C2 C3 -179.18(14)
C6 C1 C2 C7 174.99(16)
N1 C1 C2 C7 -0.8(2)
C1 C2 C3 C4 0.7(3)
C7 C2 C3 C4 -177.64(17)
C2 C3 C4 C5 1.4(3)
C3 C4 C5 C6 -1.1(3)
C4 C5 C6 C1 -1.4(3)
C4 C5 C6 C8 177.77(17)
C2 C1 C6 C5 3.7(2)
N1 C1 C6 C5 179.55(14)
C2 C1 C6 C8 -175.47(16)
N1 C1 C6 C8 0.4(2)
C2 C1 N1 C9 89.23(18)
C6 C1 N1 C9 -86.73(18)
C2 C1 N1 Ru -92.60(16)
C6 C1 N1 Ru 91.43(15)
N2 Ru N1 C9 -0.31(14)
C24 Ru N1 C9 131.50(14)
C27 Ru N1 C9 -127.42(14)
C25 Ru N1 C9 118.11(17)
C22 Ru N1 C9 -159.25(14)
C26 Ru N1 C9 -121.4(2)
C23 Ru N1 C9 164.90(14)
N2 Ru N1 C1 -178.15(12)
C24 Ru N1 C1 -46.34(13)
C27 Ru N1 C1 54.74(14)
C25 Ru N1 C1 -59.73(19)
C22 Ru N1 C1 22.91(12)
C26 Ru N1 C1 60.8(2)
C23 Ru N1 C1 -12.94(12)
C1 N1 C9 C11 178.41(15)
Ru N1 C9 C11 0.5(2)
C1 N1 C9 C10 -1.9(2)
Ru N1 C9 C10 -179.84(12)
N1 C9 C11 C12 0.0(3)
C10 C9 C11 C12 -179.71(17)
C9 C11 C12 N2 -0.6(3)
C9 C11 C12 C13 179.09(17)
C11 C12 N2 C14 179.10(15)
C13 C12 N2 C14 -0.6(2)
C11 C12 N2 Ru 0.7(2)
C13 C12 N2 Ru -178.96(12)
N1 Ru N2 C12 -0.28(14)
C24 Ru N2 C12 -127.31(14)
C27 Ru N2 C12 131.50(14)
C25 Ru N2 C12 -159.15(14)
C22 Ru N2 C12 118.31(17)
C26 Ru N2 C12 164.91(14)
C23 Ru N2 C12 -121.34(19)
N1 Ru N2 C14 -178.59(12)
C24 Ru N2 C14 54.38(14)
C27 Ru N2 C14 -46.81(14)
C25 Ru N2 C14 22.54(13)
C22 Ru N2 C14 -60.00(19)
C26 Ru N2 C14 -13.40(13)
C23 Ru N2 C14 60.3(2)
C12 N2 C14 C15 88.13(18)
Ru N2 C14 C15 -93.31(15)
C12 N2 C14 C19 -87.99(18)
Ru N2 C14 C19 90.57(15)
C19 C14 C15 C16 -3.2(2)
N2 C14 C15 C16 -179.18(14)
C19 C14 C15 C20 175.21(16)
N2 C14 C15 C20 -0.8(2)
C14 C15 C16 C17 1.1(3)
C20 C15 C16 C17 -177.29(17)
C15 C16 C17 C18 1.0(3)
C16 C17 C18 C19 -1.1(3)
C17 C18 C19 C14 -0.9(2)
C17 C18 C19 C21 177.62(16)
C15 C14 C19 C18 3.1(2)
N2 C14 C19 C18 179.08(14)
C15 C14 C19 C21 -175.43(15)
N2 C14 C19 C21 0.6(2)
N1 Ru C22 C23 -90.11(10)
N2 Ru C22 C23 153.94(12)
C24 Ru C22 C23 27.58(9)
C27 Ru C22 C23 134.85(15)
C25 Ru C22 C23 65.70(10)
C26 Ru C22 C23 101.43(11)
N1 Ru C22 C27 135.03(10)
N2 Ru C22 C27 19.09(19)
C24 Ru C22 C27 -107.28(11)
C25 Ru C22 C27 -69.16(11)
C26 Ru C22 C27 -33.42(10)
C23 Ru C22 C27 -134.85(15)
N1 Ru C22 C28 26.76(19)
N2 Ru C22 C28 -89.2(2)
C24 Ru C22 C28 144.4(2)
C27 Ru C22 C28 -108.3(2)
C25 Ru C22 C28 -177.4(2)
C26 Ru C22 C28 -141.7(2)
C23 Ru C22 C28 116.9(2)
C27 C22 C23 C24 0.7(2)
C28 C22 C23 C24 175.53(15)
Ru C22 C23 C24 -47.83(13)
C27 C22 C23 C29 -174.92(14)
C28 C22 C23 C29 -0.1(2)
Ru C22 C23 C29 136.53(14)
C27 C22 C23 Ru 48.55(13)
C28 C22 C23 Ru -136.64(15)
N1 Ru C23 C22 97.22(10)
N2 Ru C23 C22 -143.27(17)
C24 Ru C23 C22 -135.24(14)
C27 Ru C23 C22 -27.90(10)
C25 Ru C23 C22 -101.66(11)
C26 Ru C23 C22 -65.84(10)
N1 Ru C23 C24 -127.54(10)
N2 Ru C23 C24 -8.0(2)
C27 Ru C23 C24 107.34(11)
C25 Ru C23 C24 33.58(10)
C22 Ru C23 C24 135.24(14)
C26 Ru C23 C24 69.39(10)
N1 Ru C23 C29 -18.60(19)
N2 Ru C23 C29 100.9(2)
C24 Ru C23 C29 108.9(2)
C27 Ru C23 C29 -143.7(2)
C25 Ru C23 C29 142.5(2)
C22 Ru C23 C29 -115.8(2)
C26 Ru C23 C29 178.33(19)
C22 C23 C24 C25 -15.8(2)
C29 C23 C24 C25 159.84(15)
Ru C23 C24 C25 -66.27(13)
C22 C23 C24 C30 177.47(15)
C29 C23 C24 C30 -6.9(2)
Ru C23 C24 C30 127.02(16)
C22 C23 C24 Ru 50.45(14)
C29 C23 C24 Ru -133.89(14)
N1 Ru C24 C23 64.49(11)
N2 Ru C24 C23 177.09(8)
C27 Ru C24 C23 -62.08(10)
C25 Ru C24 C23 -124.34(14)
C22 Ru C24 C23 -26.39(9)
C26 Ru C24 C23 -97.63(10)
N1 Ru C24 C25 -171.17(9)
N2 Ru C24 C25 -58.57(12)
C27 Ru C24 C25 62.26(10)
C22 Ru C24 C25 97.95(11)
C26 Ru C24 C25 26.71(10)
C23 Ru C24 C25 124.34(14)
N1 Ru C24 C30 -54.05(16)
N2 Ru C24 C30 58.55(17)
C27 Ru C24 C30 179.38(16)
C25 Ru C24 C30 117.12(19)
C22 Ru C24 C30 -144.93(16)
C26 Ru C24 C30 143.83(16)
C23 Ru C24 C30 -118.54(19)
C23 C24 C25 C26 15.1(2)
C30 C24 C25 C26 -178.05(15)
Ru C24 C25 C26 -51.42(14)
C23 C24 C25 C31 -159.25(15)
C30 C24 C25 C31 7.6(2)
Ru C24 C25 C31 134.19(15)
C23 C24 C25 Ru 66.56(13)
C30 C24 C25 Ru -126.63(15)
N1 Ru C25 C26 154.02(12)
N2 Ru C25 C26 -90.21(10)
C24 Ru C25 C26 134.65(14)
C27 Ru C25 C26 27.58(9)
C22 Ru C25 C26 65.65(10)
C23 Ru C25 C26 101.30(10)
N1 Ru C25 C24 19.36(19)
N2 Ru C25 C24 135.13(10)
C27 Ru C25 C24 -107.07(11)
C22 Ru C25 C24 -69.00(10)
C26 Ru C25 C24 -134.65(14)
C23 Ru C25 C24 -33.36(9)
N1 Ru C25 C31 -89.5(2)
N2 Ru C25 C31 26.3(2)
C24 Ru C25 C31 -108.8(2)
C27 Ru C25 C31 144.1(2)
C22 Ru C25 C31 -177.8(2)
C26 Ru C25 C31 116.5(2)
C23 Ru C25 C31 -142.2(2)
C24 C25 C26 C27 0.7(2)
C31 C25 C26 C27 175.03(15)
Ru C25 C26 C27 -47.99(13)
C24 C25 C26 C32 -174.40(15)
C31 C25 C26 C32 0.0(2)
Ru C25 C26 C32 136.93(15)
C24 C25 C26 Ru 48.67(13)
C31 C25 C26 Ru -136.98(15)
N1 Ru C26 C25 -143.35(17)
N2 Ru C26 C25 97.14(10)
C24 Ru C26 C25 -28.02(9)
C27 Ru C26 C25 -135.22(14)
C22 Ru C26 C25 -101.65(10)
C23 Ru C26 C25 -65.95(10)
N1 Ru C26 C27 -8.1(2)
N2 Ru C26 C27 -127.64(10)
C24 Ru C26 C27 107.20(11)
C25 Ru C26 C27 135.22(14)
C22 Ru C26 C27 33.57(9)
C23 Ru C26 C27 69.27(10)
N1 Ru C26 C32 102.2(3)
N2 Ru C26 C32 -17.3(2)
C24 Ru C26 C32 -142.5(3)
C27 Ru C26 C32 110.3(3)
C25 Ru C26 C32 -114.4(3)
C22 Ru C26 C32 143.9(3)
C23 Ru C26 C32 179.6(2)
C25 C26 C27 C22 -15.7(2)
C32 C26 C27 C22 159.27(15)
Ru C26 C27 C22 -66.25(13)
C25 C26 C27 C33 177.89(16)
C32 C26 C27 C33 -7.1(2)
Ru C26 C27 C33 127.38(16)
C25 C26 C27 Ru 50.50(14)
C32 C26 C27 Ru -134.49(15)
C23 C22 C27 C26 15.1(2)
C28 C22 C27 C26 -159.80(15)
Ru C22 C27 C26 66.38(13)
C23 C22 C27 C33 -178.28(15)
C28 C22 C27 C33 6.9(2)
Ru C22 C27 C33 -126.97(16)
C23 C22 C27 Ru -51.31(14)
C28 C22 C27 Ru 133.82(14)
N1 Ru C27 C26 177.05(9)
N2 Ru C27 C26 64.42(11)
C24 Ru C27 C26 -62.23(10)
C25 Ru C27 C26 -26.44(9)
C22 Ru C27 C26 -124.28(15)
C23 Ru C27 C26 -97.72(11)
N1 Ru C27 C22 -58.66(12)
N2 Ru C27 C22 -171.30(9)
C24 Ru C27 C22 62.06(10)
C25 Ru C27 C22 97.84(11)
C26 Ru C27 C22 124.28(15)
C23 Ru C27 C22 26.57(9)
N1 Ru C27 C33 57.78(19)
N2 Ru C27 C33 -54.85(19)
C24 Ru C27 C33 178.50(18)
C25 Ru C27 C33 -145.71(18)
C22 Ru C27 C33 116.4(2)
C26 Ru C27 C33 -119.3(2)
C23 Ru C27 C33 143.01(19)
O2 S C34 F2 53.90(14)
O1 S C34 F2 -66.81(14)
O3 S C34 F2 173.98(13)
O2 S C34 F3 -67.09(15)
O1 S C34 F3 172.20(13)
O3 S C34 F3 52.99(15)
O2 S C34 F1 173.18(12)
O1 S C34 F1 52.48(14)
O3 S C34 F1 -66.74(14)
